data_7011782
loop_
_publ_author_name
'Carmalt, Claire J.'
'Newport, Anne C.'
'Parkin, Ivan P.'
'White, Andrew J. P.'
'Williams, David J.'

_publ_section_title
;
 Titanium imido complexes as precursors to titanium nitride
;
_journal_issue 21
_journal_name_full 'Journal of the Chemical Society, Dalton Transactions'
_journal_page_first 4055
_journal_paper_doi 10.1039/b204027c
_journal_year 2002
_chemical_formula_sum 'C36 H88 Cl16 N8 Ti4'
_chemical_formula_weight 1391.94
_chemical_name_systematic
; 
? 
;
_space_group_IT_number 2
_symmetry_cell_setting triclinic
_symmetry_space_group_name_Hall '-P 1'
_symmetry_space_group_name_H-M 'P -1'
_atom_sites_solution_hydrogens geom
_atom_sites_solution_primary direct
_atom_sites_solution_secondary difmap
_audit_creation_method SHELXL
_cell_angle_alpha 63.134(10)
_cell_angle_beta 63.229(8)
_cell_angle_gamma 87.769(9)
_cell_formula_units_Z 1
_cell_length_a 12.3997(12)
_cell_length_b 12.952(3)
_cell_length_c 13.5091(13)
_cell_measurement_reflns_used 25
_cell_measurement_temperature 183(2)
_cell_measurement_theta_max 24.95
_cell_measurement_theta_min 11.17
_cell_volume 1690.6(5)
_computing_cell_refinement 'Siemens XSCANS'
_computing_data_collection 'Siemens XSCANS'
_computing_data_reduction 'Siemens SHELXTL'
_computing_molecular_graphics 'Siemens SHELXTL'
_computing_publication_material 'Siemens SHELXTL'
_computing_structure_refinement 'SHELXL-93 (Sheldrick, 1993)'
_computing_structure_solution 'SHELXS-86 (Sheldrick, 1990)'
_diffrn_ambient_temperature 183(2)
_diffrn_measurement_device 'Siemens P4'
_diffrn_measurement_method '\w scans'
_diffrn_radiation_monochromator graphite
_diffrn_radiation_source 'fine-focus sealed tube'
_diffrn_radiation_type CuK\a
_diffrn_radiation_wavelength 1.54178
_diffrn_reflns_av_R_equivalents 0.0266
_diffrn_reflns_av_sigmaI/netI 0.0454
_diffrn_reflns_limit_h_max 13
_diffrn_reflns_limit_h_min -5
_diffrn_reflns_limit_k_max 12
_diffrn_reflns_limit_k_min -12
_diffrn_reflns_limit_l_max 15
_diffrn_reflns_limit_l_min -14
_diffrn_reflns_number 5014
_diffrn_reflns_theta_max 59.98
_diffrn_reflns_theta_min 3.91
_diffrn_standards_interval_count 97
_diffrn_standards_number 3
_exptl_absorpt_coefficient_mu 9.944
_exptl_absorpt_correction_T_max 0.7152
_exptl_absorpt_correction_T_min 0.2617
_exptl_absorpt_correction_type empirical
_exptl_crystal_colour Yellow
_exptl_crystal_density_diffrn 1.367
_exptl_crystal_description prisms
_exptl_crystal_F_000 720
_exptl_crystal_size_max 0.43
_exptl_crystal_size_mid 0.40
_exptl_crystal_size_min 0.33
_refine_diff_density_max 0.582
_refine_diff_density_min -0.600
_refine_diff_density_rms 0.081
_refine_ls_extinction_coef 0.0008(2)
_refine_ls_extinction_expression Fc^*^=kFc[1+0.001xFc^2^\l^3^/sin(2\q)]^-1/4^
_refine_ls_extinction_method SHELXL
_refine_ls_goodness_of_fit_all 1.047
_refine_ls_goodness_of_fit_obs 1.084
_refine_ls_matrix_type full
_refine_ls_number_parameters 318
_refine_ls_number_reflns 4530
_refine_ls_number_restraints 34
_refine_ls_restrained_S_all 1.059
_refine_ls_restrained_S_obs 1.082
_refine_ls_R_factor_all 0.0617
_refine_ls_R_factor_obs 0.0466
_refine_ls_shift/esd_max -0.001
_refine_ls_shift/esd_mean 0.000
_refine_ls_structure_factor_coef Fsqd
_refine_ls_weighting_details 'w=1/[\s^2^(Fo^2^)+(0.0635P)^2^+1.7552P] where P=(Fo^2^+2Fc^2^)/3'
_refine_ls_weighting_scheme calc
_refine_ls_wR_factor_all 0.1221
_refine_ls_wR_factor_obs 0.1120
_reflns_number_observed 3879
_reflns_number_total 4759
_reflns_observed_criterion >2sigma(I)
_cod_data_source_file b204027c.txt
_cod_data_source_block CC0106
_cod_depositor_comments
;
The following automatic conversions were performed:
'_symmetry_cell_setting' value 'Triclinic' changed to 'triclinic'
according to '/home/saulius/struct/CIF-dictionaries/cif_core.dic'
dictionary named 'cif_core.dic' version 2.4.1 from
2010-06-29.

'_exptl_absorpt_correction_type' value 'Empirical' changed to
'empirical' according to
'/home/saulius/struct/CIF-dictionaries/cif_core.dic' dictionary named
'cif_core.dic' version 2.4.1 from 2010-06-29.

Automatic conversion script
Id: cif_fix_enum 1527 2010-12-29 10:47:43Z saulius 

The following automatic conversions were performed:

'_refine_ls_weighting_scheme' value 'calc
w=1/[\s^2^(Fo^2^)+(0.0635P)^2^+1.7552P] where P=(Fo^2^+2Fc^2^)/3' was
changed to 'calc'. New tag '_refine_ls_weighting_details' was
created. The value of the new tag was set to
'w=1/[\s^2^(Fo^2^)+(0.0635P)^2^+1.7552P] where P=(Fo^2^+2Fc^2^)/3'.

Automatic conversion script
Id: cif_fix_values 3143 2015-03-26 13:38:13Z robertas 
;
_cod_original_cell_volume 1690.7(4)
_cod_original_sg_symbol_H-M P-1
_cod_original_formula_sum 'C36 H88 N8 Cl16 Ti4'
_cod_database_code 7011782

loop_
_symmetry_equiv_pos_as_xyz
'x, y, z'
'-x, -y, -z'

loop_
_atom_site_aniso_label
_atom_site_aniso_U_11
_atom_site_aniso_U_22
_atom_site_aniso_U_33
_atom_site_aniso_U_23
_atom_site_aniso_U_13
_atom_site_aniso_U_12
Ti1 0.0134(4) 0.0150(4) 0.0145(4) -0.0079(3) -0.0066(3) 0.0024(3)
Ti2 0.0169(4) 0.0166(4) 0.0177(4) -0.0103(3) -0.0085(3) 0.0057(3)
Cl1 0.0169(5) 0.0176(5) 0.0139(5) -0.0065(4) -0.0073(4) 0.0019(4)
Cl2 0.0191(5) 0.0161(5) 0.0186(5) -0.0069(4) -0.0074(4) 0.0049(4)
Cl3 0.0278(6) 0.0212(5) 0.0251(5) -0.0147(4) -0.0187(5) 0.0109(4)
Cl4 0.0201(5) 0.0278(6) 0.0261(6) -0.0153(5) -0.0033(5) 0.0011(4)
N1 0.017(2) 0.019(2) 0.021(2) -0.0118(15) -0.009(2) 0.0039(15)
N2 0.019(2) 0.020(2) 0.025(2) -0.013(2) -0.010(2) 0.003(2)
N3 0.021(2) 0.017(2) 0.026(2) -0.013(2) -0.014(2) 0.0104(15)
N4 0.019(2) 0.022(2) 0.020(2) -0.011(2) -0.006(2) 0.003(2)
C1 0.025(2) 0.029(3) 0.021(2) -0.011(2) -0.016(2) 0.002(2)
C2 0.053(3) 0.037(3) 0.040(3) -0.019(2) -0.031(3) 0.000(3)
C3 0.038(3) 0.033(3) 0.020(2) -0.008(2) -0.015(2) 0.002(2)
C4 0.043(3) 0.067(4) 0.045(3) -0.033(3) -0.035(3) 0.029(3)
C5 0.018(2) 0.031(3) 0.024(2) -0.012(2) -0.002(2) -0.007(2)
C6 0.023(3) 0.072(4) 0.052(4) -0.026(3) -0.017(3) 0.003(3)
C7 0.031(3) 0.055(4) 0.033(3) -0.015(3) 0.001(3) -0.015(3)
C8 0.048(4) 0.038(3) 0.053(4) -0.027(3) -0.009(3) -0.013(3)
C9 0.028(3) 0.029(3) 0.040(3) -0.017(2) -0.022(2) 0.014(2)
C10 0.056(7) 0.055(7) 0.030(6) -0.008(5) -0.021(5) 0.016(6)
C11 0.038(6) 0.017(5) 0.082(9) -0.014(5) -0.039(6) 0.010(5)
C12 0.029(5) 0.038(5) 0.056(7) -0.023(5) -0.038(5) 0.018(4)
C13 0.033(3) 0.025(2) 0.026(2) -0.018(2) -0.013(2) 0.005(2)
C14 0.055(4) 0.048(3) 0.036(3) -0.030(3) -0.027(3) 0.011(3)
C15 0.045(3) 0.023(3) 0.039(3) -0.018(2) -0.018(3) 0.001(2)
C16 0.034(3) 0.050(3) 0.038(3) -0.033(3) -0.009(3) 0.012(3)
C20 0.040(3) 0.047(4) 0.046(4) -0.013(3) -0.012(3) -0.002(3)
Cl5 0.0681(11) 0.0697(11) 0.0438(9) 0.0041(7) -0.0347(8) -0.0288(9)
Cl6 0.0584(11) 0.0519(10) 0.136(2) -0.0400(12) -0.0333(12) 0.0102(9)
C30 0.093(6) 0.083(5) 0.051(4) -0.015(4) -0.042(4) 0.011(5)
Cl7 0.0810(14) 0.0901(14) 0.0728(13) -0.0327(11) -0.0345(11) 0.0066(11)
Cl8 0.203(3) 0.0745(14) 0.130(2) -0.0242(14) -0.134(2) 0.013(2)

loop_
_atom_site_label
_atom_site_type_symbol
_atom_site_fract_x
_atom_site_fract_y
_atom_site_fract_z
_atom_site_U_iso_or_equiv
_atom_site_thermal_displace_type
_atom_site_occupancy
_atom_site_calc_flag
_atom_site_refinement_flags
_atom_site_disorder_group
Ti1 Ti 0.86604(6) 0.41462(6) 0.49939(7) 0.0141(2) Uani 1 d . .
Ti2 Ti 1.19321(7) 0.33083(6) 0.40070(7) 0.0162(2) Uani 1 d . .
Cl1 Cl 1.08012(9) 0.52751(8) 0.34598(8) 0.0166(2) Uani 1 d . .
Cl2 Cl 0.96803(9) 0.24514(8) 0.55841(9) 0.0194(2) Uani 1 d . .
Cl3 Cl 0.79018(9) 0.59600(9) 0.46591(9) 0.0208(3) Uani 1 d . .
Cl4 Cl 1.37771(10) 0.46910(10) 0.22073(10) 0.0271(3) Uani 1 d . .
N1 N 0.8276(3) 0.3990(3) 0.4025(3) 0.0180(8) Uani 1 d . .
N2 N 0.7076(3) 0.3129(3) 0.6937(3) 0.0205(8) Uani 1 d D .
H2A H 0.7469(36) 0.2711(34) 0.7362(37) 0.025(13) Uiso 1 d D .
H2B H 0.6850(43) 0.3724(28) 0.7107(45) 0.030(14) Uiso 1 d D .
N3 N 1.2461(3) 0.2094(3) 0.4614(3) 0.0192(8) Uani 1 d . .
N4 N 1.1454(3) 0.3149(3) 0.2673(3) 0.0214(8) Uani 1 d D .
H4A H 1.0631(6) 0.3091(37) 0.3065(34) 0.013(11) Uiso 1 d D .
H4B H 1.1859(39) 0.3853(20) 0.1969(26) 0.029(13) Uiso 1 d D .
C1 C 0.8021(4) 0.4121(4) 0.3013(4) 0.0233(10) Uani 1 d . .
C2 C 0.7663(5) 0.2890(5) 0.3252(5) 0.0386(13) Uani 1 d . .
H2C H 0.6917(5) 0.2453(5) 0.4077(5) 0.058 Uiso 1 calc R .
H2D H 0.8338(5) 0.2470(5) 0.3249(5) 0.058 Uiso 1 calc R .
H2E H 0.7501(5) 0.2952(5) 0.2582(5) 0.058 Uiso 1 calc R .
C3 C 0.9171(5) 0.4829(4) 0.1744(4) 0.0314(11) Uani 1 d . .
H3A H 0.9381(5) 0.5617(4) 0.1615(4) 0.047 Uiso 1 calc R .
H3B H 0.9020(5) 0.4904(4) 0.1064(4) 0.047 Uiso 1 calc R .
H3C H 0.9858(5) 0.4423(4) 0.1730(4) 0.047 Uiso 1 calc R .
C4 C 0.6963(5) 0.4791(5) 0.3051(5) 0.0435(14) Uani 1 d . .
H4C H 0.6216(5) 0.4335(5) 0.3871(5) 0.065 Uiso 1 calc R .
H4D H 0.6802(5) 0.4897(5) 0.2367(5) 0.065 Uiso 1 calc R .
H4E H 0.7196(5) 0.5566(5) 0.2938(5) 0.065 Uiso 1 calc R .
C5 C 0.5927(4) 0.2323(4) 0.7401(4) 0.0276(11) Uani 1 d . .
C6 C 0.5224(5) 0.3056(6) 0.6755(6) 0.051(2) Uani 1 d . .
H6A H 0.4997(5) 0.3675(6) 0.6995(6) 0.076 Uiso 1 calc R .
H6B H 0.4475(5) 0.2546(6) 0.7021(6) 0.076 Uiso 1 calc R .
H6C H 0.5746(5) 0.3422(6) 0.5833(6) 0.076 Uiso 1 calc R .
C7 C 0.5155(5) 0.1813(5) 0.8827(5) 0.049(2) Uani 1 d . .
H7A H 0.5614(5) 0.1340(5) 0.9239(5) 0.073 Uiso 1 calc R .
H7B H 0.4381(5) 0.1311(5) 0.9135(5) 0.073 Uiso 1 calc R .
H7C H 0.4971(5) 0.2459(5) 0.9027(5) 0.073 Uiso 1 calc R .
C8 C 0.6298(5) 0.1352(5) 0.7057(6) 0.051(2) Uani 1 d . .
H8A H 0.6750(5) 0.0893(5) 0.7487(6) 0.076 Uiso 1 calc R .
H8B H 0.6827(5) 0.1706(5) 0.6136(6) 0.076 Uiso 1 calc R .
H8C H 0.5556(5) 0.0830(5) 0.7325(6) 0.076 Uiso 1 calc R .
C9 C 1.2927(4) 0.1168(4) 0.5339(5) 0.0301(11) Uani 1 d D .
C10 C 1.2025(10) 0.0678(11) 0.6727(8) 0.053(3) Uani 0.60 d PD 1
H10A H 1.1933(10) 0.1314(11) 0.6945(8) 0.080 Uiso 0.60 calc PR 1
H10B H 1.2330(10) 0.0063(11) 0.7232(8) 0.080 Uiso 0.60 calc PR 1
H10C H 1.1222(10) 0.0336(11) 0.6910(8) 0.080 Uiso 0.60 calc PR 1
C11 C 1.3119(11) 0.0235(9) 0.4928(12) 0.046(3) Uani 0.60 d PD 1
H11A H 1.3712(11) 0.0598(9) 0.4020(12) 0.069 Uiso 0.60 calc PR 1
H11B H 1.2330(11) -0.0112(9) 0.5089(12) 0.069 Uiso 0.60 calc PR 1
H11C H 1.3438(11) -0.0385(9) 0.5410(12) 0.069 Uiso 0.60 calc PR 1
C12 C 1.4162(8) 0.1789(8) 0.5008(10) 0.034(2) Uani 0.60 d PD 1
H12A H 1.4739(8) 0.2103(8) 0.4101(10) 0.051 Uiso 0.60 calc PR 1
H12B H 1.4505(8) 0.1221(8) 0.5506(10) 0.051 Uiso 0.60 calc PR 1
H12C H 1.4033(8) 0.2439(8) 0.5205(10) 0.051 Uiso 0.60 calc PR 1
C10' C 1.1787(14) 0.0305(16) 0.6626(14) 0.049(6) Uiso 0.40 d PD 2
H10D H 1.1219(14) -0.0020(16) 0.6466(14) 0.074 Uiso 0.40 calc PR 2
H10E H 1.1363(14) 0.0732(16) 0.7084(14) 0.074 Uiso 0.40 calc PR 2
H10F H 1.2060(14) -0.0342(16) 0.7138(14) 0.074 Uiso 0.40 calc PR 2
C11' C 1.3551(16) 0.0455(18) 0.4689(18) 0.051(6) Uiso 0.40 d PD 2
H11D H 1.2986(16) 0.0151(18) 0.4512(18) 0.076 Uiso 0.40 calc PR 2
H11E H 1.3773(16) -0.0209(18) 0.5243(18) 0.076 Uiso 0.40 calc PR 2
H11F H 1.4299(16) 0.0961(18) 0.3890(18) 0.076 Uiso 0.40 calc PR 2
C12' C 1.3774(17) 0.1647(19) 0.5623(19) 0.071(7) Uiso 0.40 d PD 2
H12D H 1.3355(17) 0.2106(19) 0.6043(19) 0.106 Uiso 0.40 calc PR 2
H12E H 1.4523(17) 0.2158(19) 0.4828(19) 0.106 Uiso 0.40 calc PR 2
H12F H 1.3997(17) 0.0989(19) 0.6181(19) 0.106 Uiso 0.40 calc PR 2
C13 C 1.1707(4) 0.2223(4) 0.2260(4) 0.0260(10) Uani 1 d . .
C14 C 1.1300(5) 0.2482(5) 0.1275(5) 0.0403(13) Uani 1 d . .
H14A H 1.0411(5) 0.2466(5) 0.1648(5) 0.060 Uiso 1 calc R .
H14B H 1.1477(5) 0.1880(5) 0.1004(5) 0.060 Uiso 1 calc R .
H14C H 1.1750(5) 0.3264(5) 0.0540(5) 0.060 Uiso 1 calc R .
C15 C 1.0964(5) 0.1042(4) 0.3433(5) 0.0351(12) Uani 1 d . .
H15A H 1.0082(5) 0.1054(4) 0.3772(5) 0.053 Uiso 1 calc R .
H15B H 1.1203(5) 0.0898(4) 0.4077(5) 0.053 Uiso 1 calc R .
H15C H 1.1129(5) 0.0410(4) 0.3207(5) 0.053 Uiso 1 calc R .
C16 C 1.3066(5) 0.2242(5) 0.1709(5) 0.0394(13) Uani 1 d . .
H16A H 1.3521(5) 0.3014(5) 0.0955(5) 0.059 Uiso 1 calc R .
H16B H 1.3245(5) 0.1619(5) 0.1471(5) 0.059 Uiso 1 calc R .
H16C H 1.3320(5) 0.2107(5) 0.2341(5) 0.059 Uiso 1 calc R .
C20 C 1.3862(5) 0.6758(5) -0.0790(6) 0.052(2) Uani 1 d . .
H20A H 1.4126(5) 0.6494(5) -0.0137(6) 0.063 Uiso 1 calc R .
H20B H 1.4469(5) 0.6628(5) -0.1489(6) 0.063 Uiso 1 calc R .
Cl5 Cl 1.2408(2) 0.59195(15) -0.01269(14) 0.0698(6) Uani 1 d . .
Cl6 Cl 1.3845(2) 0.8248(2) -0.1369(2) 0.0909(7) Uani 1 d . .
C30 C 1.0661(8) 0.8162(7) 0.1313(7) 0.080(2) Uani 1 d . .
H30A H 1.1059(8) 0.7473(7) 0.1374(7) 0.096 Uiso 1 calc R .
H30B H 0.9996(8) 0.7947(7) 0.2178(7) 0.096 Uiso 1 calc R .
Cl7 Cl 1.1746(2) 0.9328(2) 0.0825(2) 0.0852(6) Uani 1 d . .
Cl8 Cl 1.0011(3) 0.8378(2) 0.0404(3) 0.1230(11) Uani 1 d . .

loop_
_atom_type_symbol
_atom_type_description
_atom_type_scat_dispersion_real
_atom_type_scat_dispersion_imag
_atom_type_scat_source
C C 0.0181 0.0091 'International Tables Vol C Tables 4.2.6.8 and 6.1.1.4'
H H 0.0000 0.0000 'International Tables Vol C Tables 4.2.6.8 and 6.1.1.4'
N N 0.0311 0.0180 'International Tables Vol C Tables 4.2.6.8 and 6.1.1.4'
Cl Cl 0.3639 0.7018 'International Tables Vol C Tables 4.2.6.8 and 6.1.1.4'
Ti Ti 0.2191 1.8069 'International Tables Vol C Tables 4.2.6.8 and 6.1.1.4'

loop_
_geom_angle_atom_site_label_1
_geom_angle_atom_site_label_2
_geom_angle_atom_site_label_3
_geom_angle
_geom_angle_site_symmetry_1
_geom_angle_site_symmetry_3
_geom_angle_publ_flag
N1 Ti1 N2 106.6(2) . . ?
N1 Ti1 Cl3 92.40(12) . . ?
N2 Ti1 Cl3 92.38(10) . . ?
N1 Ti1 Cl1 99.66(12) . . ?
N2 Ti1 Cl1 153.32(10) . . ?
Cl3 Ti1 Cl1 90.93(4) . . ?
N1 Ti1 Cl2 101.99(12) . . ?
N2 Ti1 Cl2 86.71(10) . . ?
Cl3 Ti1 Cl2 165.24(4) . . ?
Cl1 Ti1 Cl2 83.48(4) . . ?
N1 Ti1 Cl1 171.79(12) . 2_766 ?
N2 Ti1 Cl1 74.54(9) . 2_766 ?
Cl3 Ti1 Cl1 79.40(4) . 2_766 ?
Cl1 Ti1 Cl1 80.09(4) . 2_766 ?
Cl2 Ti1 Cl1 86.17(4) . 2_766 ?
N3 Ti2 N4 106.5(2) . . ?
N3 Ti2 Cl4 102.76(13) . . ?
N4 Ti2 Cl4 88.32(10) . . ?
N3 Ti2 Cl3 92.57(12) . 2_766 ?
N4 Ti2 Cl3 160.67(11) . 2_766 ?
Cl4 Ti2 Cl3 90.64(4) . 2_766 ?
N3 Ti2 Cl2 97.13(13) . . ?
N4 Ti2 Cl2 84.91(10) . . ?
Cl4 Ti2 Cl2 160.08(5) . . ?
Cl3 Ti2 Cl2 89.63(4) 2_766 . ?
N3 Ti2 Cl1 169.18(13) . . ?
N4 Ti2 Cl1 81.57(10) . . ?
Cl4 Ti2 Cl1 84.41(4) . . ?
Cl3 Ti2 Cl1 79.12(4) 2_766 . ?
Cl2 Ti2 Cl1 76.08(4) . . ?
Ti1 Cl1 Ti2 96.03(4) . . ?
Ti1 Cl1 Ti1 99.91(4) . 2_766 ?
Ti2 Cl1 Ti1 90.48(3) . 2_766 ?
Ti1 Cl2 Ti2 104.05(4) . . ?
Ti1 Cl3 Ti2 110.76(4) . 2_766 ?
C1 N1 Ti1 168.1(3) . . ?
C5 N2 Ti1 129.8(3) . . ?
C9 N3 Ti2 165.2(3) . . ?
C13 N4 Ti2 127.0(3) . . ?
N1 C1 C3 108.7(3) . . ?
N1 C1 C2 107.7(4) . . ?
C3 C1 C2 111.3(4) . . ?
N1 C1 C4 109.1(4) . . ?
C3 C1 C4 109.2(4) . . ?
C2 C1 C4 110.7(4) . . ?
N2 C5 C6 107.5(4) . . ?
N2 C5 C8 108.2(4) . . ?
C6 C5 C8 111.3(5) . . ?
N2 C5 C7 108.9(4) . . ?
C6 C5 C7 109.8(4) . . ?
C8 C5 C7 111.1(4) . . ?
N3 C9 C10 108.2(5) . . ?
N3 C9 C12' 112.3(9) . . ?
N3 C9 C11' 111.8(9) . . ?
C12' C9 C11' 110.7(10) . . ?
N3 C9 C11 109.4(5) . . ?
C10 C9 C11 112.6(7) . . ?
N3 C9 C12 105.2(5) . . ?
C10 C9 C12 110.5(7) . . ?
C11 C9 C12 110.5(6) . . ?
N3 C9 C10' 106.9(8) . . ?
C12' C9 C10' 107.9(9) . . ?
C11' C9 C10' 107.0(9) . . ?
C16 C13 N4 108.2(4) . . ?
C16 C13 C15 111.3(4) . . ?
N4 C13 C15 107.0(4) . . ?
C16 C13 C14 110.4(4) . . ?
N4 C13 C14 110.0(4) . . ?
C15 C13 C14 109.9(4) . . ?
Cl6 C20 Cl5 111.4(4) . . ?
Cl8 C30 Cl7 117.0(4) . . ?

loop_
_geom_bond_atom_site_label_1
_geom_bond_atom_site_label_2
_geom_bond_distance
_geom_bond_site_symmetry_2
_geom_bond_publ_flag
Ti1 N1 1.671(3) . ?
Ti1 N2 2.217(4) . ?
Ti1 Cl3 2.4205(13) . ?
Ti1 Cl1 2.4672(12) . ?
Ti1 Cl2 2.4828(12) . ?
Ti1 Cl1 2.8429(12) 2_766 ?
Ti2 N3 1.677(3) . ?
Ti2 N4 2.226(4) . ?
Ti2 Cl4 2.3927(14) . ?
Ti2 Cl3 2.4659(12) 2_766 ?
Ti2 Cl2 2.5125(13) . ?
Ti2 Cl1 2.8206(13) . ?
Cl1 Ti1 2.8429(12) 2_766 ?
Cl3 Ti2 2.4659(12) 2_766 ?
N1 C1 1.474(5) . ?
N2 C5 1.495(5) . ?
N3 C9 1.458(5) . ?
N4 C13 1.504(6) . ?
C1 C3 1.514(6) . ?
C1 C2 1.519(7) . ?
C1 C4 1.539(6) . ?
C5 C6 1.514(7) . ?
C5 C8 1.516(7) . ?
C5 C7 1.517(7) . ?
C9 C10 1.504(9) . ?
C9 C12' 1.504(14) . ?
C9 C11' 1.513(14) . ?
C9 C11 1.514(10) . ?
C9 C12 1.531(8) . ?
C9 C10' 1.557(14) . ?
C13 C16 1.501(7) . ?
C13 C15 1.518(6) . ?
C13 C14 1.526(6) . ?
C20 Cl6 1.727(6) . ?
C20 Cl5 1.747(6) . ?
C30 Cl8 1.673(7) . ?
C30 Cl7 1.728(8) . ?
